data_4035117
loop_
_publ_author_name
'Wang, Xu'
'Li, Jiawei'
'Huang, Yubing'
'Zhu, Jiayi'
'Hu, Rongrong'
'Wu, Wanqing'
'Jiang, Huanfeng'

_publ_section_title
;
 Facile Synthesis of \p-Conjugated Quinazoline-Substituted Ethenes from
 2-Ethynylanilines and Benzonitriles under Transition-Metal-Free
 Conditions.
;
_journal_issue 17
_journal_name_full 'The Journal of organic chemistry'
_journal_page_first 10453
_journal_page_last 10464
_journal_paper_doi 10.1021/acs.joc.8b01494
_journal_volume 83
_journal_year 2018
_chemical_formula_sum 'C52 H42 F6 N4 O0'
_chemical_formula_weight 836.90
_space_group_IT_number 2
_space_group_name_Hall '-P 1'
_space_group_name_H-M_alt 'P -1'
_symmetry_cell_setting triclinic
_symmetry_space_group_name_H-M 'P -1'
_atom_sites_solution_hydrogens geom
_atom_sites_solution_primary direct
_atom_sites_solution_secondary difmap
_audit_creation_method SHELXL-97
_cell_angle_alpha 81.130(3)
_cell_angle_beta 81.169(3)
_cell_angle_gamma 66.314(4)
_cell_formula_units_Z 2
_cell_length_a 12.3901(15)
_cell_length_b 12.9753(15)
_cell_length_c 15.7398(15)
_cell_measurement_reflns_used 18283
_cell_measurement_temperature 293(2)
_cell_measurement_theta_max 27.48
_cell_measurement_theta_min 3.00
_cell_volume 2277.8(4)
_computing_structure_refinement 'SHELXL-97 (Sheldrick, 1997)'
_computing_structure_solution 'SHELXS-97 (Sheldrick, 1990)'
_diffrn_ambient_temperature 293(2)
_diffrn_measured_fraction_theta_full 0.949
_diffrn_measured_fraction_theta_max 0.932
_diffrn_measurement_device_type 'multiwire proportional'
_diffrn_measurement_method 'phi and omega scans'
_diffrn_radiation_monochromator graphite
_diffrn_radiation_source 'fine-focus sealed tube'
_diffrn_radiation_type MoK\a
_diffrn_radiation_wavelength 0.71073
_diffrn_reflns_av_R_equivalents 0.0281
_diffrn_reflns_av_sigmaI/netI 0.0442
_diffrn_reflns_limit_h_max 16
_diffrn_reflns_limit_h_min -15
_diffrn_reflns_limit_k_max 16
_diffrn_reflns_limit_k_min -16
_diffrn_reflns_limit_l_max 20
_diffrn_reflns_limit_l_min -18
_diffrn_reflns_number 18283
_diffrn_reflns_theta_full 26.00
_diffrn_reflns_theta_max 27.48
_diffrn_reflns_theta_min 3.00
_exptl_absorpt_coefficient_mu 0.089
_exptl_crystal_colour colorless
_exptl_crystal_density_diffrn 1.220
_exptl_crystal_density_method 'not measured'
_exptl_crystal_description block
_exptl_crystal_F_000 872
_exptl_crystal_size_max 0.2
_exptl_crystal_size_mid 0.15
_exptl_crystal_size_min 0.15
_refine_diff_density_max 0.406
_refine_diff_density_min -0.328
_refine_diff_density_rms 0.060
_refine_ls_extinction_method none
_refine_ls_goodness_of_fit_ref 1.057
_refine_ls_hydrogen_treatment mixed
_refine_ls_matrix_type full
_refine_ls_number_parameters 565
_refine_ls_number_reflns 9737
_refine_ls_number_restraints 0
_refine_ls_restrained_S_all 1.057
_refine_ls_R_factor_all 0.1667
_refine_ls_R_factor_gt 0.0897
_refine_ls_shift/su_max 0.007
_refine_ls_shift/su_mean 0.001
_refine_ls_structure_factor_coef Fsqd
_refine_ls_weighting_details 'calc w=1/[\s^2^(Fo^2^)+(0.2000P)^2^+0.0000P] where P=(Fo^2^+2Fc^2^)/3'
_refine_ls_weighting_scheme calc
_refine_ls_wR_factor_gt 0.2694
_refine_ls_wR_factor_ref 0.3493
_reflns_number_gt 4041
_reflns_number_total 9737
_reflns_threshold_expression >2sigma(I)
_cod_data_source_file jo8b01494_si_004.cif
_cod_data_source_block t
_cod_depositor_comments
;
The following automatic conversions were performed:

data item '_symmetry_cell_setting' value 'Triclinic' was changed to
'triclinic' in accordance with the
/home/data/users/saulius/crontab/automatic-downloads/current/ACS/lib/dictionaries/cif_core.dic
dictionary named 'cif_core.dic' version 2.4.2 last updated on
2011-04-26.

Automatic conversion script
Id: cif_fix_values 6909 2019-04-08 15:41:33Z antanas 
;
_cod_database_code 4035117

loop_
_symmetry_equiv_pos_as_xyz
'x, y, z'
'-x, -y, -z'

loop_
_atom_site_label
_atom_site_type_symbol
_atom_site_fract_x
_atom_site_fract_y
_atom_site_fract_z
_atom_site_U_iso_or_equiv
_atom_site_adp_type
_atom_site_occupancy
_atom_site_symmetry_multiplicity
_atom_site_calc_flag
_atom_site_refinement_flags
N1 N 0.0792(2) 0.4835(2) 0.39281(16) 0.0686(7) Uani 1 1 d .
N2 N -0.0928(2) 0.5191(2) 0.32319(15) 0.0672(7) Uani 1 1 d .
N3 N -0.2744(2) 0.3960(2) 0.44032(17) 0.0703(7) Uani 1 1 d .
C4 C -0.0717(3) 0.6698(3) 0.38293(19) 0.0665(8) Uani 1 1 d .
N5 N -0.3892(2) 0.5526(3) 0.52197(18) 0.0746(7) Uani 1 1 d .
C6 C 0.1210(3) 0.3727(3) 0.37683(19) 0.0677(8) Uani 1 1 d .
C7 C -0.3248(3) 0.4458(3) 0.5151(2) 0.0698(8) Uani 1 1 d .
C8 C -0.0241(3) 0.5491(3) 0.36681(18) 0.0640(8) Uani 1 1 d .
C9 C 0.0567(3) 0.3317(3) 0.33397(19) 0.0690(8) Uani 1 1 d .
C10 C -0.3006(3) 0.3671(3) 0.5960(2) 0.0728(9) Uani 1 1 d .
C11 C -0.4116(3) 0.6200(3) 0.4470(2) 0.0779(9) Uani 1 1 d .
C12 C -0.2970(3) 0.4617(3) 0.3672(2) 0.0707(8) Uani 1 1 d .
C13 C -0.0532(3) 0.4121(3) 0.30720(17) 0.0633(8) Uani 1 1 d .
C14 C -0.1287(3) 0.3823(3) 0.25777(19) 0.0679(8) Uani 1 1 d .
C15 C -0.1765(3) 0.7457(3) 0.3519(2) 0.0824(10) Uani 1 1 d .
H15 H -0.2197 0.7199 0.3234 0.099 Uiso 1 1 calc R
C16 C -0.3700(3) 0.5784(3) 0.3652(2) 0.0751(9) Uani 1 1 d .
C17 C -0.0673(3) 0.3304(3) 0.17677(19) 0.0683(8) Uani 1 1 d .
C18 C -0.2430(3) 0.4078(3) 0.28442(19) 0.0686(8) Uani 1 1 d .
C19 C 0.2308(3) 0.2991(3) 0.4048(2) 0.0835(10) Uani 1 1 d .
H19 H 0.2738 0.3264 0.4323 0.100 Uiso 1 1 calc R
C20 C -0.4004(3) 0.3349(3) 0.2861(2) 0.0815(10) Uani 1 1 d .
H20 H -0.3983 0.3181 0.3456 0.098 Uiso 1 1 calc R
C21 C -0.2178(4) 0.8590(3) 0.3627(3) 0.0967(12) Uani 1 1 d .
H21 H -0.2887 0.9093 0.3420 0.116 Uiso 1 1 calc R
C22 C -0.3275(3) 0.3863(3) 0.2386(2) 0.0761(9) Uani 1 1 d .
C23 C -0.0022(3) 0.3798(3) 0.1199(2) 0.0778(9) Uani 1 1 d .
H23 H 0.0043 0.4442 0.1335 0.093 Uiso 1 1 calc R
C24 C -0.2490(3) 0.2515(3) 0.5930(2) 0.0839(10) Uani 1 1 d .
H24 H -0.2294 0.2224 0.5398 0.101 Uiso 1 1 calc R
C25 C 0.1050(3) 0.2145(3) 0.3224(2) 0.0853(10) Uani 1 1 d .
H25 H 0.0639 0.1850 0.2952 0.102 Uiso 1 1 calc R
C26 C -0.0101(3) 0.7090(3) 0.4264(3) 0.0883(11) Uani 1 1 d .
H26 H 0.0600 0.6586 0.4483 0.106 Uiso 1 1 calc R
C27 C -0.3291(4) 0.4088(4) 0.6768(2) 0.0963(12) Uani 1 1 d .
H27 H -0.3637 0.4864 0.6806 0.116 Uiso 1 1 calc R
C28 C -0.0738(4) 0.2343(3) 0.1546(2) 0.0876(11) Uani 1 1 d .
H28 H -0.1173 0.1987 0.1916 0.105 Uiso 1 1 calc R
C29 C -0.1525(4) 0.8973(3) 0.4046(3) 0.0967(12) Uani 1 1 d .
C30 C 0.2114(4) 0.1455(3) 0.3511(3) 0.0985(12) Uani 1 1 d .
H30 H 0.2422 0.0690 0.3433 0.118 Uiso 1 1 calc R
C31 C 0.0477(3) 0.2400(3) 0.0198(2) 0.0853(10) Uani 1 1 d .
C32 C 0.2745(4) 0.1872(3) 0.3919(3) 0.0985(12) Uani 1 1 d .
H32 H 0.3473 0.1387 0.4106 0.118 Uiso 1 1 calc R
C33 C 0.0537(3) 0.3366(3) 0.0434(2) 0.0873(10) Uani 1 1 d .
H33 H 0.0967 0.3728 0.0064 0.105 Uiso 1 1 calc R
C34 C -0.4774(3) 0.7376(4) 0.4507(3) 0.0954(11) Uani 1 1 d .
H34 H -0.5043 0.7671 0.5037 0.114 Uiso 1 1 calc R
C35 C -0.0512(4) 0.8227(4) 0.4382(3) 0.1048(14) Uani 1 1 d .
H35 H -0.0098 0.8481 0.4688 0.126 Uiso 1 1 calc R
C36 C -0.3968(3) 0.6528(4) 0.2899(3) 0.0937(11) Uani 1 1 d .
H36 H -0.3706 0.6257 0.2360 0.112 Uiso 1 1 calc R
C37 C -0.5006(4) 0.8069(4) 0.3759(4) 0.1106(14) Uani 1 1 d .
H37 H -0.5437 0.8841 0.3783 0.133 Uiso 1 1 calc R
C38 C -0.0157(4) 0.1902(3) 0.0773(2) 0.0929(11) Uani 1 1 d .
H38 H -0.0203 0.1245 0.0645 0.112 Uiso 1 1 calc R
C39 C -0.4611(4) 0.7648(4) 0.2959(3) 0.1098(13) Uani 1 1 d .
H39 H -0.4791 0.8140 0.2458 0.132 Uiso 1 1 calc R
C40 C -0.4841(4) 0.3318(4) 0.1580(3) 0.1037(13) Uani 1 1 d .
C41 C -0.2263(4) 0.1794(4) 0.6667(3) 0.1017(12) Uani 1 1 d .
H41 H -0.1907 0.1018 0.6629 0.122 Uiso 1 1 calc R
C42 C -0.4756(3) 0.3089(4) 0.2451(3) 0.0927(11) Uani 1 1 d .
H42 H -0.5229 0.2742 0.2783 0.111 Uiso 1 1 calc R
C43 C -0.3059(5) 0.3343(5) 0.7509(3) 0.1156(15) Uani 1 1 d .
H43 H -0.3248 0.3621 0.8046 0.139 Uiso 1 1 calc R
C45 C -0.3359(4) 0.4114(4) 0.1524(3) 0.1074(14) Uani 1 1 d .
H45 H -0.2887 0.4464 0.1194 0.129 Uiso 1 1 calc R
C46 C -0.2547(4) 0.2189(5) 0.7459(3) 0.1055(13) Uani 1 1 d .
C47 C 0.1059(5) 0.1949(4) -0.0674(3) 0.1151(15) Uani 1 1 d .
C48 C -0.4135(4) 0.3862(5) 0.1122(3) 0.1207(17) Uani 1 1 d .
H48 H -0.4182 0.4063 0.0532 0.145 Uiso 1 1 calc R
C49 C -0.5688(6) 0.3036(7) 0.1148(3) 0.146(2) Uani 1 1 d .
F1 F -0.2400(4) 0.1855(4) 0.8958(2) 0.2053(19) Uani 1 1 d .
F2 F -0.2954(5) 1.0658(3) 0.4438(6) 0.302(4) Uani 1 1 d .
F3 F -0.1786(8) 1.0777(3) 0.3459(4) 0.299(4) Uani 1 1 d .
C1A C -0.2013(8) 1.0223(6) 0.4091(5) 0.159(3) Uani 1 1 d .
F5 F -0.3100(7) 0.0955(6) 0.8446(3) 0.307(4) Uani 1 1 d .
C1B C -0.2333(8) 0.1401(8) 0.8254(4) 0.152(2) Uani 1 1 d .
F7 F -0.1282(6) 0.0623(5) 0.8242(3) 0.236(3) Uani 1 1 d .
F12 F -0.1366(8) 1.0416(4) 0.4626(6) 0.316(4) Uani 1 1 d .
C1C C 0.1172(8) 0.0765(6) -0.0683(4) 0.202(4) Uani 1 1 d .
H1CA H 0.1751 0.0268 -0.0307 0.304 Uiso 1 1 calc R
H1CB H 0.1417 0.0551 -0.1261 0.304 Uiso 1 1 calc R
H1CC H 0.0421 0.0713 -0.0487 0.304 Uiso 1 1 calc R
C1D C 0.0152(7) 0.2649(8) -0.1354(3) 0.194(3) Uani 1 1 d .
H1DA H -0.0629 0.2703 -0.1118 0.291 Uiso 1 1 calc R
H1DB H 0.0375 0.2277 -0.1873 0.291 Uiso 1 1 calc R
H1DC H 0.0157 0.3395 -0.1485 0.291 Uiso 1 1 calc R
C1E C 0.2113(6) 0.2190(8) -0.0980(4) 0.227(5) Uani 1 1 d .
H1EA H 0.1946 0.2966 -0.0921 0.340 Uiso 1 1 calc R
H1EB H 0.2339 0.2055 -0.1577 0.340 Uiso 1 1 calc R
H1EC H 0.2747 0.1707 -0.0643 0.340 Uiso 1 1 calc R
C1F C -0.5392(8) 0.3056(9) 0.0168(4) 0.232(5) Uani 1 1 d .
H1FA H -0.5627 0.3825 -0.0086 0.348 Uiso 1 1 calc R
H1FB H -0.5807 0.2692 -0.0060 0.348 Uiso 1 1 calc R
H1FC H -0.4554 0.2663 0.0036 0.348 Uiso 1 1 calc R
C1G C -0.6894(7) 0.3740(15) 0.1412(9) 0.366(11) Uani 1 1 d .
H1GA H -0.6945 0.3940 0.1984 0.548 Uiso 1 1 calc R
H1GB H -0.7394 0.3336 0.1411 0.548 Uiso 1 1 calc R
H1GC H -0.7146 0.4415 0.1018 0.548 Uiso 1 1 calc R
C1H C -0.5629(15) 0.1896(12) 0.1473(6) 0.320(9) Uani 1 1 d .
H1HA H -0.4987 0.1352 0.1152 0.481 Uiso 1 1 calc R
H1HB H -0.6360 0.1840 0.1405 0.481 Uiso 1 1 calc R
H1HC H -0.5501 0.1749 0.2073 0.481 Uiso 1 1 calc R

loop_
_atom_site_aniso_label
_atom_site_aniso_U_11
_atom_site_aniso_U_22
_atom_site_aniso_U_33
_atom_site_aniso_U_23
_atom_site_aniso_U_13
_atom_site_aniso_U_12
N1 0.0654(16) 0.0711(17) 0.0727(15) -0.0194(12) -0.0057(12) -0.0261(14)
N2 0.0631(15) 0.0698(17) 0.0735(15) -0.0166(12) -0.0037(11) -0.0286(13)
N3 0.0667(16) 0.0738(18) 0.0748(16) -0.0233(13) 0.0011(12) -0.0292(14)
C4 0.0665(19) 0.065(2) 0.0693(17) -0.0172(14) 0.0021(14) -0.0269(16)
N5 0.0599(16) 0.080(2) 0.0837(18) -0.0259(15) -0.0008(12) -0.0230(14)
C6 0.0667(19) 0.068(2) 0.0694(17) -0.0140(14) -0.0088(14) -0.0244(16)
C7 0.0565(18) 0.076(2) 0.084(2) -0.0273(16) -0.0021(14) -0.0273(16)
C8 0.0630(19) 0.0639(19) 0.0656(16) -0.0152(13) 0.0001(13) -0.0244(16)
C9 0.070(2) 0.063(2) 0.0773(19) -0.0139(14) -0.0086(15) -0.0273(17)
C10 0.0613(19) 0.087(2) 0.077(2) -0.0222(17) -0.0009(14) -0.0326(17)
C11 0.0525(18) 0.077(2) 0.106(3) -0.027(2) -0.0002(16) -0.0236(17)
C12 0.0576(18) 0.080(2) 0.081(2) -0.0233(17) -0.0033(14) -0.0295(17)
C13 0.0635(18) 0.071(2) 0.0604(16) -0.0185(13) -0.0022(13) -0.0280(16)
C14 0.0668(19) 0.073(2) 0.0697(17) -0.0146(14) -0.0072(14) -0.0301(16)
C15 0.088(2) 0.070(2) 0.084(2) -0.0148(17) -0.0083(17) -0.023(2)
C16 0.0552(18) 0.078(2) 0.091(2) -0.0115(18) -0.0081(15) -0.0224(17)
C17 0.0683(19) 0.076(2) 0.0686(17) -0.0164(14) -0.0067(14) -0.0335(16)
C18 0.0657(19) 0.074(2) 0.0706(18) -0.0156(14) -0.0026(14) -0.0299(16)
C19 0.073(2) 0.079(2) 0.100(2) -0.0214(19) -0.0208(18) -0.0224(19)
C20 0.074(2) 0.098(3) 0.085(2) -0.0302(18) 0.0039(16) -0.044(2)
C21 0.100(3) 0.068(2) 0.102(3) -0.0108(19) -0.003(2) -0.015(2)
C22 0.068(2) 0.094(3) 0.074(2) -0.0190(17) -0.0089(15) -0.0359(18)
C23 0.090(2) 0.084(2) 0.0735(19) -0.0220(16) 0.0008(16) -0.047(2)
C24 0.094(3) 0.084(3) 0.086(2) -0.0173(19) -0.0061(18) -0.045(2)
C25 0.087(3) 0.069(2) 0.107(2) -0.0203(19) -0.021(2) -0.029(2)
C26 0.076(2) 0.079(2) 0.119(3) -0.034(2) -0.0007(19) -0.0331(19)
C27 0.095(3) 0.098(3) 0.093(3) -0.033(2) -0.006(2) -0.027(2)
C28 0.110(3) 0.099(3) 0.077(2) -0.0254(18) 0.0047(18) -0.064(2)
C29 0.105(3) 0.068(2) 0.113(3) -0.027(2) 0.018(2) -0.034(2)
C30 0.099(3) 0.069(2) 0.127(3) -0.023(2) -0.028(2) -0.021(2)
C31 0.095(3) 0.098(3) 0.075(2) -0.0250(18) 0.0002(17) -0.047(2)
C32 0.084(3) 0.074(3) 0.131(3) -0.015(2) -0.033(2) -0.016(2)
C33 0.100(3) 0.103(3) 0.073(2) -0.0180(18) 0.0055(17) -0.056(2)
C34 0.068(2) 0.081(3) 0.126(3) -0.019(2) -0.003(2) -0.016(2)
C35 0.094(3) 0.088(3) 0.148(4) -0.055(3) 0.017(3) -0.046(3)
C36 0.073(2) 0.095(3) 0.108(3) -0.004(2) -0.017(2) -0.027(2)
C37 0.071(3) 0.083(3) 0.161(4) -0.012(3) 0.002(3) -0.017(2)
C38 0.123(3) 0.095(3) 0.079(2) -0.0303(19) 0.004(2) -0.060(3)
C39 0.084(3) 0.094(3) 0.132(4) 0.010(3) -0.018(3) -0.020(3)
C40 0.090(3) 0.146(4) 0.102(3) -0.041(3) -0.004(2) -0.065(3)
C41 0.110(3) 0.091(3) 0.112(3) -0.003(2) -0.009(2) -0.051(3)
C42 0.082(2) 0.117(3) 0.099(3) -0.031(2) 0.0054(19) -0.058(2)
C43 0.130(4) 0.152(5) 0.070(2) -0.014(3) -0.016(2) -0.057(4)
C45 0.106(3) 0.156(4) 0.092(3) 0.000(2) -0.025(2) -0.084(3)
C46 0.102(3) 0.116(4) 0.107(3) 0.002(3) -0.023(2) -0.051(3)
C47 0.155(4) 0.134(4) 0.080(3) -0.044(2) 0.015(3) -0.078(3)
C48 0.117(3) 0.190(5) 0.091(3) -0.012(3) -0.025(2) -0.092(4)
C49 0.147(5) 0.237(7) 0.124(4) -0.045(4) -0.007(3) -0.139(5)
F1 0.246(5) 0.258(5) 0.113(2) 0.031(3) -0.046(3) -0.108(4)
F2 0.223(5) 0.101(3) 0.530(10) -0.143(4) 0.185(7) -0.047(3)
F3 0.474(11) 0.090(3) 0.271(6) -0.020(3) 0.133(7) -0.106(4)
C1A 0.211(7) 0.110(5) 0.172(5) -0.075(4) 0.063(5) -0.086(5)
F5 0.410(9) 0.407(9) 0.240(5) 0.202(6) -0.191(6) -0.326(8)
C1B 0.177(6) 0.196(7) 0.103(4) 0.033(4) -0.045(4) -0.099(6)
F7 0.238(5) 0.219(5) 0.176(4) 0.047(3) -0.078(4) -0.015(4)
F12 0.366(10) 0.109(3) 0.484(12) -0.127(6) -0.116(9) -0.042(4)
C1C 0.305(10) 0.174(6) 0.123(4) -0.087(4) 0.059(5) -0.091(6)
C1D 0.221(8) 0.295(10) 0.085(3) -0.037(5) 0.001(4) -0.119(7)
C1E 0.168(6) 0.402(13) 0.181(6) -0.182(8) 0.096(5) -0.170(8)
C1F 0.253(9) 0.421(14) 0.141(5) -0.085(7) -0.018(5) -0.234(10)
C1G 0.102(5) 0.64(3) 0.428(17) -0.357(19) -0.002(7) -0.126(10)
C1H 0.53(2) 0.434(19) 0.222(9) -0.025(11) -0.091(12) -0.40(2)

loop_
_atom_type_symbol
_atom_type_description
_atom_type_scat_dispersion_real
_atom_type_scat_dispersion_imag
_atom_type_scat_source
C C 0.0033 0.0016 'International Tables Vol C Tables 4.2.6.8 and 6.1.1.4'
H H 0.0000 0.0000 'International Tables Vol C Tables 4.2.6.8 and 6.1.1.4'
N N 0.0061 0.0033 'International Tables Vol C Tables 4.2.6.8 and 6.1.1.4'
O O 0.0106 0.0060 'International Tables Vol C Tables 4.2.6.8 and 6.1.1.4'
F F 0.0171 0.0103 'International Tables Vol C Tables 4.2.6.8 and 6.1.1.4'

loop_
_geom_angle_atom_site_label_1
_geom_angle_atom_site_label_2
_geom_angle_atom_site_label_3
_geom_angle
C8 N1 C6 116.3(2)
C13 N2 C8 117.5(3)
C12 N3 C7 116.8(3)
C26 C4 C15 118.8(3)
C26 C4 C8 120.4(3)
C15 C4 C8 120.7(3)
C7 N5 C11 116.1(3)
N1 C6 C19 118.1(3)
N1 C6 C9 121.9(3)
C19 C6 C9 120.0(3)
N5 C7 N3 126.9(3)
N5 C7 C10 118.2(3)
N3 C7 C10 114.8(3)
N1 C8 N2 126.8(3)
N1 C8 C4 117.6(3)
N2 C8 C4 115.6(3)
C6 C9 C13 116.3(3)
C6 C9 C25 118.1(3)
C13 C9 C25 125.5(3)
C24 C10 C27 118.3(4)
C24 C10 C7 120.9(3)
C27 C10 C7 120.7(3)
N5 C11 C16 122.7(3)
N5 C11 C34 118.5(3)
C16 C11 C34 118.8(4)
N3 C12 C16 122.1(3)
N3 C12 C18 117.4(3)
C16 C12 C18 120.5(3)
N2 C13 C9 121.2(2)
N2 C13 C14 116.3(3)
C9 C13 C14 122.5(3)
C18 C14 C17 124.8(3)
C18 C14 C13 120.5(3)
C17 C14 C13 114.6(3)
C21 C15 C4 120.9(4)
C36 C16 C11 119.8(3)
C36 C16 C12 124.9(3)
C11 C16 C12 115.2(3)
C23 C17 C28 117.3(3)
C23 C17 C14 119.6(3)
C28 C17 C14 123.1(3)
C14 C18 C22 125.1(3)
C14 C18 C12 120.6(3)
C22 C18 C12 114.3(3)
C32 C19 C6 120.0(3)
C42 C20 C22 120.2(3)
C15 C21 C29 119.3(4)
C45 C22 C20 117.6(3)
C45 C22 C18 123.7(3)
C20 C22 C18 118.6(3)
C17 C23 C33 121.7(3)
C41 C24 C10 121.1(4)
C30 C25 C9 120.2(3)
C4 C26 C35 120.7(4)
C43 C27 C10 119.8(4)
C17 C28 C38 120.6(3)
C35 C29 C21 120.3(4)
C35 C29 C1A 124.4(5)
C21 C29 C1A 115.3(5)
C25 C30 C32 121.1(4)
C38 C31 C33 116.3(3)
C38 C31 C47 122.1(3)
C33 C31 C47 121.6(3)
C19 C32 C30 120.6(4)
C23 C33 C31 121.7(3)
C37 C34 C11 119.4(4)
C29 C35 C26 119.8(4)
C39 C36 C16 119.7(4)
C34 C37 C39 121.3(4)
C31 C38 C28 122.2(3)
C36 C39 C37 121.0(4)
C42 C40 C48 115.8(3)
C42 C40 C49 122.0(4)
C48 C40 C49 122.1(4)
C24 C41 C46 121.2(4)
C40 C42 C20 123.2(4)
C27 C43 C46 120.6(4)
C22 C45 C48 121.6(4)
C41 C46 C43 119.0(4)
C41 C46 C1B 120.7(6)
C43 C46 C1B 120.2(5)
C1E C47 C1C 116.8(6)
C1E C47 C31 112.4(4)
C1C C47 C31 111.5(4)
C1E C47 C1D 104.7(6)
C1C C47 C1D 103.9(5)
C31 C47 C1D 106.3(4)
C40 C48 C45 121.7(4)
C1G C49 C1H 102.9(9)
C1G C49 C40 110.2(6)
C1H C49 C40 110.2(7)
C1G C49 C1F 113.8(8)
C1H C49 C1F 106.9(7)
C40 C49 C1F 112.4(4)
F2 C1A F3 113.8(9)
F2 C1A F12 99.4(7)
F3 C1A F12 97.1(7)
F2 C1A C29 119.0(6)
F3 C1A C29 116.1(5)
F12 C1A C29 106.8(7)
F5 C1B F7 109.9(8)
F5 C1B F1 102.7(6)
F7 C1B F1 101.5(6)
F5 C1B C46 112.4(6)
F7 C1B C46 113.9(6)
F1 C1B C46 115.4(7)

loop_
_geom_bond_atom_site_label_1
_geom_bond_atom_site_label_2
_geom_bond_distance
N1 C8 1.307(4)
N1 C6 1.368(4)
N2 C13 1.325(4)
N2 C8 1.369(4)
N3 C12 1.317(4)
N3 C7 1.371(4)
C4 C26 1.375(4)
C4 C15 1.383(5)
C4 C8 1.483(4)
N5 C7 1.303(4)
N5 C11 1.350(5)
C6 C19 1.403(5)
C6 C9 1.411(4)
C7 C10 1.490(5)
C9 C13 1.421(4)
C9 C25 1.423(4)
C10 C24 1.380(5)
C10 C27 1.398(5)
C11 C16 1.416(5)
C11 C34 1.418(5)
C12 C16 1.416(5)
C12 C18 1.508(4)
C13 C14 1.495(4)
C14 C18 1.332(4)
C14 C17 1.487(4)
C15 C21 1.377(5)
C16 C36 1.398(5)
C17 C23 1.371(4)
C17 C28 1.381(4)
C18 C22 1.490(4)
C19 C32 1.366(5)
C20 C42 1.380(5)
C20 C22 1.394(5)
C21 C29 1.388(6)
C22 C45 1.356(5)
C23 C33 1.372(4)
C24 C41 1.362(5)
C25 C30 1.361(5)
C26 C35 1.387(5)
C27 C43 1.381(6)
C28 C38 1.393(5)
C29 C35 1.364(6)
C29 C1A 1.495(7)
C30 C32 1.385(5)
C31 C38 1.365(5)
C31 C33 1.393(5)
C31 C47 1.533(5)
C34 C37 1.359(6)
C36 C39 1.358(6)
C37 C39 1.389(6)
C40 C42 1.368(5)
C40 C48 1.389(6)
C40 C49 1.518(5)
C41 C46 1.363(6)
C43 C46 1.382(6)
C45 C48 1.391(5)
C46 C1B 1.473(7)
C47 C1E 1.457(7)
C47 C1C 1.487(7)
C47 C1D 1.575(8)
C49 C1G 1.438(10)
C49 C1H 1.464(12)
C49 C1F 1.528(8)
F1 C1B 1.311(7)
F2 C1A 1.160(8)
F3 C1A 1.201(7)
C1A F12 1.359(9)
F5 C1B 1.277(7)
C1B F7 1.287(9)

loop_
_geom_torsion_atom_site_label_1
_geom_torsion_atom_site_label_2
_geom_torsion_atom_site_label_3
_geom_torsion_atom_site_label_4
_geom_torsion
C8 N1 C6 C19 -179.1(3)
C8 N1 C6 C9 0.5(4)
C11 N5 C7 N3 2.6(5)
C11 N5 C7 C10 -178.2(3)
C12 N3 C7 N5 -3.0(4)
C12 N3 C7 C10 177.7(3)
C6 N1 C8 N2 -2.1(4)
C6 N1 C8 C4 -179.8(3)
C13 N2 C8 N1 2.0(4)
C13 N2 C8 C4 179.8(2)
C26 C4 C8 N1 -2.2(4)
C15 C4 C8 N1 175.5(3)
C26 C4 C8 N2 179.8(3)
C15 C4 C8 N2 -2.5(4)
N1 C6 C9 C13 0.9(4)
C19 C6 C9 C13 -179.5(3)
N1 C6 C9 C25 -178.1(3)
C19 C6 C9 C25 1.5(5)
N5 C7 C10 C24 170.0(3)
N3 C7 C10 C24 -10.7(4)
N5 C7 C10 C27 -10.3(5)
N3 C7 C10 C27 169.1(3)
C7 N5 C11 C16 1.0(5)
C7 N5 C11 C34 -177.6(3)
C7 N3 C12 C16 -0.2(4)
C7 N3 C12 C18 -179.4(2)
C8 N2 C13 C9 -0.3(4)
C8 N2 C13 C14 -178.7(2)
C6 C9 C13 N2 -1.0(4)
C25 C9 C13 N2 177.9(3)
C6 C9 C13 C14 177.3(3)
C25 C9 C13 C14 -3.9(5)
N2 C13 C14 C18 -53.2(4)
C9 C13 C14 C18 128.5(3)
N2 C13 C14 C17 123.3(3)
C9 C13 C14 C17 -55.0(4)
C26 C4 C15 C21 1.2(5)
C8 C4 C15 C21 -176.5(3)
N5 C11 C16 C36 179.8(3)
C34 C11 C16 C36 -1.6(5)
N5 C11 C16 C12 -3.6(5)
C34 C11 C16 C12 175.0(3)
N3 C12 C16 C36 179.6(3)
C18 C12 C16 C36 -1.2(5)
N3 C12 C16 C11 3.2(4)
C18 C12 C16 C11 -177.7(3)
C18 C14 C17 C23 128.2(4)
C13 C14 C17 C23 -48.1(4)
C18 C14 C17 C28 -50.8(5)
C13 C14 C17 C28 132.9(4)
C17 C14 C18 C22 1.4(6)
C13 C14 C18 C22 177.5(3)
C17 C14 C18 C12 -179.2(3)
C13 C14 C18 C12 -3.1(5)
N3 C12 C18 C14 -76.5(4)
C16 C12 C18 C14 104.3(4)
N3 C12 C18 C22 102.9(3)
C16 C12 C18 C22 -76.3(4)
N1 C6 C19 C32 178.6(3)
C9 C6 C19 C32 -1.0(5)
C4 C15 C21 C29 0.6(6)
C42 C20 C22 C45 1.5(6)
C42 C20 C22 C18 -177.0(3)
C14 C18 C22 C45 -46.2(6)
C12 C18 C22 C45 134.4(4)
C14 C18 C22 C20 132.1(4)
C12 C18 C22 C20 -47.3(4)
C28 C17 C23 C33 0.6(5)
C14 C17 C23 C33 -178.5(3)
C27 C10 C24 C41 0.0(5)
C7 C10 C24 C41 179.7(3)
C6 C9 C25 C30 -1.0(5)
C13 C9 C25 C30 -179.8(3)
C15 C4 C26 C35 -0.8(5)
C8 C4 C26 C35 176.9(3)
C24 C10 C27 C43 -0.2(6)
C7 C10 C27 C43 180.0(3)
C23 C17 C28 C38 0.1(6)
C14 C17 C28 C38 179.2(3)
C15 C21 C29 C35 -2.9(6)
C15 C21 C29 C1A 177.0(4)
C9 C25 C30 C32 0.0(6)
C6 C19 C32 C30 0.0(6)
C25 C30 C32 C19 0.5(7)
C17 C23 C33 C31 -0.4(6)
C38 C31 C33 C23 -0.7(6)
C47 C31 C33 C23 177.4(4)
N5 C11 C34 C37 179.8(3)
C16 C11 C34 C37 1.2(5)
C21 C29 C35 C26 3.3(6)
C1A C29 C35 C26 -176.5(4)
C4 C26 C35 C29 -1.4(6)
C11 C16 C36 C39 0.9(6)
C12 C16 C36 C39 -175.3(3)
C11 C34 C37 C39 0.0(6)
C33 C31 C38 C28 1.5(6)
C47 C31 C38 C28 -176.6(4)
C17 C28 C38 C31 -1.2(6)
C16 C36 C39 C37 0.3(6)
C34 C37 C39 C36 -0.7(7)
C10 C24 C41 C46 0.6(6)
C48 C40 C42 C20 -1.5(7)
C49 C40 C42 C20 -179.2(5)
C22 C20 C42 C40 -0.4(6)
C10 C27 C43 C46 -0.1(7)
C20 C22 C45 C48 -0.5(7)
C18 C22 C45 C48 177.8(4)
C24 C41 C46 C43 -1.0(7)
C24 C41 C46 C1B 178.0(5)
C27 C43 C46 C41 0.7(7)
C27 C43 C46 C1B -178.3(5)
C38 C31 C47 C1E -151.3(6)
C33 C31 C47 C1E 30.7(8)
C38 C31 C47 C1C -17.9(7)
C33 C31 C47 C1C 164.1(5)
C38 C31 C47 C1D 94.7(6)
C33 C31 C47 C1D -83.3(5)
C42 C40 C48 C45 2.5(8)
C49 C40 C48 C45 -179.9(6)
C22 C45 C48 C40 -1.5(8)
C42 C40 C49 C1G 68.0(11)
C48 C40 C49 C1G -109.5(10)
C42 C40 C49 C1H -44.9(9)
C48 C40 C49 C1H 137.6(8)
C42 C40 C49 C1F -164.0(6)
C48 C40 C49 C1F 18.5(9)
C35 C29 C1A F2 -120.2(10)
C21 C29 C1A F2 60.0(11)
C35 C29 C1A F3 98.0(10)
C21 C29 C1A F3 -81.8(10)
C35 C29 C1A F12 -9.0(9)
C21 C29 C1A F12 171.2(6)
C41 C46 C1B F5 -76.5(9)
C43 C46 C1B F5 102.5(8)
C41 C46 C1B F7 49.4(9)
C43 C46 C1B F7 -131.7(7)
C41 C46 C1B F1 166.2(6)
C43 C46 C1B F1 -14.8(9)
